data_7118917
loop_
_publ_author_name
'Tomakinian, Terry'
'Guillot, R\'egis'
'Kouklovsky, Cyrille'
'Vincent, Guillaume'

_publ_section_title
;
 Synthesis of benzofuro[3,2-b]indoline amines via deamination-interrupted
 Fischer indolization and their unexpected reactivity towards
 nucleophiles.
;
_journal_issue 31
_journal_name_full 'Chemical communications (Cambridge, England)'
_journal_page_first 5443
_journal_page_last 5446
_journal_paper_doi 10.1039/c6cc00365f
_journal_volume 52
_journal_year 2016
_chemical_formula_moiety 'C16 H13 F3 N2 O'
_chemical_formula_sum 'C16 H13 F3 N2 O'
_chemical_formula_weight 306.28
_space_group_crystal_system triclinic
_space_group_IT_number 2
_space_group_name_Hall '-P 1'
_space_group_name_H-M_alt 'P -1'
_symmetry_cell_setting triclinic
_symmetry_Int_Tables_number 2
_symmetry_space_group_name_Hall '-P 1'
_symmetry_space_group_name_H-M 'P -1'
_atom_sites_solution_hydrogens mixed
_audit_creation_method SHELXL-2013
_audit_update_record
;
2015-12-04 deposited with the CCDC.
2016-03-15 downloaded from the CCDC.
;
_cell_angle_alpha 114.682(2)
_cell_angle_beta 98.556(2)
_cell_angle_gamma 98.672(2)
_cell_formula_units_Z 2
_cell_length_a 5.4475(4)
_cell_length_b 12.1951(11)
_cell_length_c 12.2971(10)
_cell_measurement_reflns_used 3388
_cell_measurement_temperature 100(1)
_cell_measurement_theta_max 31.56
_cell_measurement_theta_min 3.21
_cell_volume 713.13(10)
_computing_cell_refinement 'Bruker SAINT'
_computing_data_collection 'Bruker APEX2'
_computing_data_reduction 'Bruker SAINT'
_computing_structure_refinement 'SHELXL-2013 (Sheldrick, 2013)'
_computing_structure_solution 'SHELXS-97 (Sheldrick, 2008)'
_diffrn_ambient_temperature 100(1)
_diffrn_measured_fraction_theta_full 0.941
_diffrn_measured_fraction_theta_max 0.801
_diffrn_measurement_device_type 'Bruker APEX-II CCD'
_diffrn_measurement_method '\f and \w scans'
_diffrn_radiation_monochromator graphite
_diffrn_radiation_probe x-ray
_diffrn_radiation_type MoK\a
_diffrn_radiation_wavelength 0.71073
_diffrn_reflns_av_R_equivalents 0.0244
_diffrn_reflns_av_unetI/netI 0.0321
_diffrn_reflns_limit_h_max 8
_diffrn_reflns_limit_h_min -6
_diffrn_reflns_limit_k_max 15
_diffrn_reflns_limit_k_min -17
_diffrn_reflns_limit_l_max 18
_diffrn_reflns_limit_l_min -16
_diffrn_reflns_number 9568
_diffrn_reflns_theta_full 25.000
_diffrn_reflns_theta_max 31.728
_diffrn_reflns_theta_min 1.875
_diffrn_source_type 'kappa X8 APEX II Bruker ICMMO'
_exptl_absorpt_coefficient_mu 0.117
_exptl_absorpt_correction_T_max 0.9904
_exptl_absorpt_correction_T_min 0.9658
_exptl_absorpt_correction_type multi-scan
_exptl_absorpt_process_details SADABS
_exptl_crystal_colour colorless
_exptl_crystal_density_diffrn 1.426
_exptl_crystal_description bloc
_exptl_crystal_F_000 316
_exptl_crystal_size_max 0.290
_exptl_crystal_size_mid 0.210
_exptl_crystal_size_min 0.080
_refine_diff_density_max 0.457
_refine_diff_density_min -0.344
_refine_diff_density_rms 0.054
_refine_ls_extinction_method none
_refine_ls_goodness_of_fit_ref 1.039
_refine_ls_hydrogen_treatment mixed
_refine_ls_matrix_type full
_refine_ls_number_parameters 208
_refine_ls_number_reflns 3862
_refine_ls_number_restraints 0
_refine_ls_restrained_S_all 1.039
_refine_ls_R_factor_all 0.0627
_refine_ls_R_factor_gt 0.0457
_refine_ls_shift/su_max 0.000
_refine_ls_shift/su_mean 0.000
_refine_ls_structure_factor_coef Fsqd
_refine_ls_weighting_details 'w=1/[\s^2^(Fo^2^)+(0.0532P)^2^+0.3534P] where P=(Fo^2^+2Fc^2^)/3'
_refine_ls_weighting_scheme calc
_refine_ls_wR_factor_gt 0.1127
_refine_ls_wR_factor_ref 0.1247
_reflns_Friedel_coverage 0.000
_reflns_number_gt 3003
_reflns_number_total 3862
_reflns_threshold_expression 'I > 2\s(I)'
_cod_data_source_file c6cc00365f2.cif
_cod_data_source_block 4e
_cod_depositor_comments 'Adding full bibliography for 7118917--7118919.cif.'
_cod_database_code 7118917
_shelx_space_group_comment
;
The symmetry employed for this shelxl refinement is uniquely defined
by the following loop, which should always be used as a source of
symmetry information in preference to the above space-group names.
They are only intended as comments.
;
_shelx_estimated_absorpt_t_min 0.967
_shelx_estimated_absorpt_t_max 0.991
_shelxl_version_number 2013-4

loop_
_space_group_symop_operation_xyz
'x, y, z'
'-x, -y, -z'

loop_
_atom_site_label
_atom_site_type_symbol
_atom_site_fract_x
_atom_site_fract_y
_atom_site_fract_z
_atom_site_U_iso_or_equiv
_atom_site_adp_type
_atom_site_occupancy
_atom_site_site_symmetry_order
_atom_site_calc_flag
_atom_site_refinement_flags_posn
_atom_site_refinement_flags_adp
H100 H -0.361(4) 0.016(2) 0.362(2) 0.045(6) Uiso 1 1 d . .
H101 H -0.419(4) -0.116(2) 0.285(2) 0.039(6) Uiso 1 1 d . .
F2 F 0.7925(2) 0.37287(11) 0.22406(11) 0.0440(3) Uani 1 1 d . .
F3 F 0.4228(2) 0.36997(11) 0.13487(11) 0.0470(3) Uani 1 1 d . .
F1 F 0.5936(3) 0.50828(10) 0.32034(11) 0.0559(4) Uani 1 1 d . .
O2 O 0.0487(2) -0.09396(10) 0.10623(9) 0.0212(2) Uani 1 1 d . .
N2 N -0.3030(2) -0.05293(15) 0.34360(12) 0.0224(3) Uani 1 1 d . .
N1 N 0.1284(2) 0.05803(12) 0.41123(10) 0.0197(3) Uani 1 1 d . .
H1A H 0.1587 0.0612 0.4833 0.024 Uiso 1 1 calc R U
C6 C 0.0116(3) -0.16319(14) 0.25333(12) 0.0175(3) Uani 1 1 d . .
C7 C -0.0631(2) -0.04040(14) 0.30563(12) 0.0167(3) Uani 1 1 d . .
C10 C 0.1523(3) 0.12078(13) 0.26070(12) 0.0174(3) Uani 1 1 d . .
C14 C 0.4433(3) 0.30347(14) 0.29054(14) 0.0238(3) Uani 1 1 d . .
C11 C 0.2543(3) 0.14478(13) 0.38266(12) 0.0178(3) Uani 1 1 d . .
C15 C 0.2432(3) 0.20051(14) 0.21466(13) 0.0210(3) Uani 1 1 d . .
H15 H 0.1725 0.1858 0.1348 0.025 Uiso 1 1 calc R U
C2 C 0.1704(3) -0.28592(15) 0.07744(14) 0.0254(3) Uani 1 1 d . .
H2 H 0.2166 -0.2979 0.0042 0.031 Uiso 1 1 calc R U
C8 C -0.0483(3) 0.00105(14) 0.19882(12) 0.0175(3) Uani 1 1 d . .
C1 C 0.0787(3) -0.18355(14) 0.14307(12) 0.0184(3) Uani 1 1 d . .
C13 C 0.5478(3) 0.32607(15) 0.41132(14) 0.0269(3) Uani 1 1 d . .
H13 H 0.6819 0.3950 0.4606 0.032 Uiso 1 1 calc R U
C5 C 0.0271(3) -0.24906(15) 0.29924(13) 0.0232(3) Uani 1 1 d . .
H5 H -0.0220 -0.2375 0.3718 0.028 Uiso 1 1 calc R U
C16 C 0.5600(4) 0.38808(15) 0.24322(15) 0.0293(4) Uani 1 1 d . .
C4 C 0.1173(3) -0.35281(15) 0.23463(15) 0.0278(3) Uani 1 1 d . .
H4 H 0.1290 -0.4111 0.2643 0.033 Uiso 1 1 calc R U
C12 C 0.4545(3) 0.24743(15) 0.45863(13) 0.0242(3) Uani 1 1 d . .
H12 H 0.5239 0.2628 0.5389 0.029 Uiso 1 1 calc R U
C3 C 0.1903(3) -0.36991(15) 0.12578(15) 0.0290(3) Uani 1 1 d . .
H3 H 0.2536 -0.4388 0.0846 0.035 Uiso 1 1 calc R U
C9 C -0.2988(3) 0.00678(17) 0.13208(14) 0.0276(3) Uani 1 1 d . .
H9A H -0.2706 0.0282 0.0674 0.041 Uiso 1 1 calc R U
H9B H -0.3677 0.0685 0.1890 0.041 Uiso 1 1 calc R U
H9C H -0.4171 -0.0727 0.0974 0.041 Uiso 1 1 calc R U

loop_
_atom_site_aniso_label
_atom_site_aniso_U_11
_atom_site_aniso_U_22
_atom_site_aniso_U_33
_atom_site_aniso_U_23
_atom_site_aniso_U_13
_atom_site_aniso_U_12
F2 0.0413(6) 0.0551(7) 0.0548(7) 0.0364(6) 0.0273(6) 0.0146(6)
F3 0.0537(7) 0.0528(7) 0.0465(7) 0.0382(6) 0.0070(6) 0.0033(6)
F1 0.1008(11) 0.0217(5) 0.0501(7) 0.0136(5) 0.0434(7) 0.0111(6)
O2 0.0271(6) 0.0244(5) 0.0144(4) 0.0089(4) 0.0095(4) 0.0074(4)
N2 0.0150(6) 0.0378(8) 0.0204(6) 0.0162(6) 0.0081(5) 0.0099(6)
N1 0.0224(6) 0.0241(6) 0.0124(5) 0.0094(5) 0.0021(5) 0.0040(5)
C6 0.0122(6) 0.0242(7) 0.0146(6) 0.0081(6) 0.0017(5) 0.0034(5)
C7 0.0126(6) 0.0261(7) 0.0136(6) 0.0099(6) 0.0043(5) 0.0062(6)
C10 0.0169(6) 0.0233(7) 0.0145(6) 0.0089(5) 0.0055(5) 0.0086(6)
C14 0.0300(8) 0.0224(7) 0.0227(7) 0.0113(6) 0.0115(6) 0.0079(6)
C11 0.0186(7) 0.0217(7) 0.0143(6) 0.0076(6) 0.0057(5) 0.0081(6)
C15 0.0245(7) 0.0255(7) 0.0177(6) 0.0108(6) 0.0090(6) 0.0119(6)
C2 0.0263(8) 0.0249(8) 0.0192(7) 0.0041(6) 0.0074(6) 0.0051(6)
C8 0.0160(6) 0.0261(7) 0.0134(6) 0.0100(6) 0.0056(5) 0.0084(6)
C1 0.0151(6) 0.0212(7) 0.0158(6) 0.0068(6) 0.0027(5) 0.0012(6)
C13 0.0304(9) 0.0225(8) 0.0228(7) 0.0075(6) 0.0054(7) 0.0012(7)
C5 0.0245(8) 0.0266(8) 0.0182(6) 0.0109(6) 0.0026(6) 0.0052(6)
C16 0.0394(10) 0.0239(8) 0.0259(8) 0.0103(7) 0.0144(7) 0.0070(7)
C4 0.0319(9) 0.0227(8) 0.0259(7) 0.0100(7) 0.0015(7) 0.0062(7)
C12 0.0274(8) 0.0255(8) 0.0161(6) 0.0071(6) 0.0029(6) 0.0053(6)
C3 0.0312(9) 0.0215(8) 0.0264(8) 0.0034(7) 0.0045(7) 0.0082(7)
C9 0.0180(7) 0.0477(10) 0.0245(7) 0.0235(8) 0.0032(6) 0.0086(7)

loop_
_atom_type_symbol
_atom_type_description
_atom_type_scat_dispersion_real
_atom_type_scat_dispersion_imag
_atom_type_scat_source
C C 0.0033 0.0016 'International Tables Vol C Tables 4.2.6.8 and 6.1.1.4'
H H 0.0000 0.0000 'International Tables Vol C Tables 4.2.6.8 and 6.1.1.4'
N N 0.0061 0.0033 'International Tables Vol C Tables 4.2.6.8 and 6.1.1.4'
O O 0.0106 0.0060 'International Tables Vol C Tables 4.2.6.8 and 6.1.1.4'
F F 0.0171 0.0103 'International Tables Vol C Tables 4.2.6.8 and 6.1.1.4'

loop_
_geom_angle_atom_site_label_1
_geom_angle_atom_site_label_2
_geom_angle_atom_site_label_3
_geom_angle
C1 O2 C8 108.59(10)
C11 N1 C7 112.42(11)
C1 C6 C5 119.93(13)
C1 C6 C7 109.30(12)
C5 C6 C7 130.74(12)
N2 C7 N1 107.77(11)
N2 C7 C6 111.05(12)
N1 C7 C6 113.83(10)
N2 C7 C8 119.16(10)
N1 C7 C8 103.27(11)
C6 C7 C8 101.71(10)
C15 C10 C11 120.81(14)
C15 C10 C8 130.05(12)
C11 C10 C8 109.11(12)
C15 C14 C13 120.57(14)
C15 C14 C16 120.85(14)
C13 C14 C16 118.51(15)
N1 C11 C12 127.98(13)
N1 C11 C10 111.26(13)
C12 C11 C10 120.75(13)
C10 C15 C14 118.55(13)
C1 C2 C3 117.25(13)
O2 C8 C10 108.96(10)
O2 C8 C9 106.71(11)
C10 C8 C9 115.02(12)
O2 C8 C7 105.92(10)
C10 C8 C7 103.75(10)
C9 C8 C7 116.02(11)
O2 C1 C2 123.48(12)
O2 C1 C6 114.26(12)
C2 C1 C6 122.26(13)
C12 C13 C14 121.12(15)
C6 C5 C4 118.79(13)
F1 C16 F3 106.49(14)
F1 C16 F2 105.86(15)
F3 C16 F2 105.12(13)
F1 C16 C14 113.10(13)
F3 C16 C14 113.38(15)
F2 C16 C14 112.23(13)
C5 C4 C3 120.42(14)
C13 C12 C11 118.17(13)
C2 C3 C4 121.31(14)

loop_
_geom_bond_atom_site_label_1
_geom_bond_atom_site_label_2
_geom_bond_distance
F2 C16 1.348(2)
F3 C16 1.338(2)
F1 C16 1.3372(19)
O2 C1 1.3679(17)
O2 C8 1.4762(16)
N2 C7 1.4596(17)
N1 C11 1.3697(19)
N1 C7 1.4604(19)
C6 C1 1.3881(18)
C6 C5 1.3888(19)
C6 C7 1.5096(19)
C7 C8 1.6002(18)
C10 C15 1.382(2)
C10 C11 1.4072(18)
C10 C8 1.499(2)
C14 C15 1.393(2)
C14 C13 1.402(2)
C14 C16 1.490(2)
C11 C12 1.392(2)
C2 C1 1.388(2)
C2 C3 1.392(2)
C8 C9 1.5113(19)
C13 C12 1.387(2)
C5 C4 1.392(2)
C4 C3 1.394(2)
